data_7712894
loop_
_publ_author_name
'Khan, Sahanwaj'
'Sengupta, Swaraj'
'Khan, Mohammad adnan'
'Sk, Md Palashuddin'
'Naskar, Subhendu'

_publ_section_title
;
 Electrocatalytic Water Oxidation by heteroleptic Ruthenium complexes of
 2,6-bis(benzimidazolyl) pyridine Scaffold: A mechanistic investigation
;
_journal_name_full 'Dalton Transactions'
_journal_paper_doi 10.1039/D3DT00128H
_journal_year 2023
_chemical_formula_moiety 'C26 H22 N7 O3 Ru S, Cl O6, 2(H2 O), C2 H6 O S'
_chemical_formula_sum 'C28 H32 Cl N7 O12 Ru S2'
_chemical_formula_weight 859.24
_chemical_name_systematic Ru_LL_1
_space_group_crystal_system triclinic
_space_group_IT_number 2
_space_group_name_Hall '-P 1'
_space_group_name_H-M_alt 'P -1'
_atom_sites_solution_hydrogens mixed
_atom_sites_solution_primary dual
_audit_creation_date 2021-10-25
_audit_creation_method
;
Olex2 1.2-ac3
(compiled 2017.01.05 svn.r3372 for Rigaku Oxford Diffraction, GUI svn.r5289)
;
_audit_update_record
;
2022-11-28 deposited with the CCDC.	2023-04-28 downloaded from the CCDC.
;
_cell_angle_alpha 74.414(3)
_cell_angle_beta 72.884(2)
_cell_angle_gamma 74.855(2)
_cell_formula_units_Z 2
_cell_length_a 10.7530(2)
_cell_length_b 12.5652(4)
_cell_length_c 14.8182(5)
_cell_measurement_reflns_used 17834
_cell_measurement_temperature 298(2)
_cell_measurement_theta_max 29.4000
_cell_measurement_theta_min 3.6550
_cell_volume 1806.65(10)
_computing_cell_refinement 'CrysAlisPro 1.171.38.46 (Rigaku OD, 2015)'
_computing_data_collection 'CrysAlisPro 1.171.38.46 (Rigaku OD, 2015)'
_computing_data_reduction 'CrysAlisPro 1.171.38.46 (Rigaku OD, 2015)'
_computing_molecular_graphics 'Olex2 (Dolomanov et al., 2009)'
_computing_publication_material 'Olex2 (Dolomanov et al., 2009)'
_computing_structure_refinement 'ShelXL (Sheldrick, 2015)'
_computing_structure_solution 'ShelXT (Sheldrick, 2015)'
_diffrn_ambient_temperature 298.15
_diffrn_detector 'CCD plate'
_diffrn_detector_area_resol_mean 10.4324
_diffrn_detector_type Atlas
_diffrn_measured_fraction_theta_full 0.995
_diffrn_measured_fraction_theta_max 0.995
_diffrn_measurement_details
;
List of Runs (angles in degrees, time in seconds):

  # Type    Start    End  Width  t~exp~   \w     \q     \k     \f   Frames
#--------------------------------------------------------------------------
  1  \w    -16.00  80.00   1.00   31.00    --   10.07  57.00 -30.00   96
  2  \w    -24.00  50.00   1.00   31.00    --   10.07 -99.00 -60.00   74
  3  \w    -12.00  83.00   1.00   31.00    --   10.07  38.00-120.00   95
  4  \w    -58.00  37.00   1.00   31.00    --   10.07 -57.00-180.00   95
  5  \w    -50.00  20.00   1.00   31.00    --  -10.22  98.00  62.54   70
  6  \w    -79.00  15.00   1.00   31.00    --  -10.22 -77.00  60.00   94
  7  \w    -70.00 -15.00   1.00   31.00    --  -10.22 132.00 -24.45   55
;
_diffrn_measurement_device 'four-circle diffractometer'
_diffrn_measurement_device_type 'Xcalibur, Atlas'
_diffrn_measurement_method '\w scans'
_diffrn_orient_matrix_type 'CrysAlisPro convention (1999,Acta A55,543-557)'
_diffrn_orient_matrix_UB_11 0.0088438000
_diffrn_orient_matrix_UB_12 -0.0476505000
_diffrn_orient_matrix_UB_13 -0.0199002000
_diffrn_orient_matrix_UB_21 0.0239707000
_diffrn_orient_matrix_UB_22 -0.0354852000
_diffrn_orient_matrix_UB_23 0.0399190000
_diffrn_orient_matrix_UB_31 -0.0656136000
_diffrn_orient_matrix_UB_32 -0.0066882000
_diffrn_orient_matrix_UB_33 0.0251457000
_diffrn_radiation_monochromator graphite
_diffrn_radiation_probe x-ray
_diffrn_radiation_type MoK\a
_diffrn_radiation_wavelength 0.71073
_diffrn_reflns_av_R_equivalents 0.0263
_diffrn_reflns_av_unetI/netI 0.0188
_diffrn_reflns_Laue_measured_fraction_full 0.995
_diffrn_reflns_Laue_measured_fraction_max 0.995
_diffrn_reflns_limit_h_max 12
_diffrn_reflns_limit_h_min -12
_diffrn_reflns_limit_k_max 14
_diffrn_reflns_limit_k_min -14
_diffrn_reflns_limit_l_max 17
_diffrn_reflns_limit_l_min -17
_diffrn_reflns_number 26541
_diffrn_reflns_point_group_measured_fraction_full 0.995
_diffrn_reflns_point_group_measured_fraction_max 0.995
_diffrn_reflns_theta_full 24.995
_diffrn_reflns_theta_max 24.995
_diffrn_reflns_theta_min 3.430
_diffrn_source 'fine-focus sealed X-ray tube'
_diffrn_source_type 'Enhance (Mo) X-ray Source'
_exptl_absorpt_coefficient_mu 0.692
_exptl_absorpt_correction_T_max 1.00000
_exptl_absorpt_correction_T_min 0.65537
_exptl_absorpt_correction_type multi-scan
_exptl_absorpt_process_details
;
CrysAlisPro 1.171.38.46 (Rigaku Oxford Diffraction, 2015)
Empirical absorption correction using spherical harmonics,
 implemented in SCALE3 ABSPACK scaling algorithm.
;
_exptl_crystal_colour 'metallic reddish brown'
_exptl_crystal_colour_lustre metallic
_exptl_crystal_colour_modifier reddish
_exptl_crystal_colour_primary brown
_exptl_crystal_density_diffrn 1.580
_exptl_crystal_description block
_exptl_crystal_F_000 876
_exptl_crystal_size_max 0.2
_exptl_crystal_size_mid 0.1
_exptl_crystal_size_min 0.1
_refine_diff_density_max 0.751
_refine_diff_density_min -0.913
_refine_diff_density_rms 0.076
_refine_ls_extinction_method none
_refine_ls_goodness_of_fit_ref 1.068
_refine_ls_hydrogen_treatment constr
_refine_ls_matrix_type full
_refine_ls_number_parameters 506
_refine_ls_number_reflns 6316
_refine_ls_number_restraints 2
_refine_ls_restrained_S_all 1.121
_refine_ls_R_factor_all 0.0393
_refine_ls_R_factor_gt 0.0366
_refine_ls_shift/su_max 0.001
_refine_ls_shift/su_mean 0.000
_refine_ls_structure_factor_coef Fsqd
_refine_ls_weighting_details 'w=1/[\s^2^(Fo^2^)+(0.0648P)^2^+2.0973P] where P=(Fo^2^+2Fc^2^)/3'
_refine_ls_weighting_scheme calc
_refine_ls_wR_factor_gt 0.1053
_refine_ls_wR_factor_ref 0.1089
_reflns_Friedel_coverage 0.000
_reflns_number_gt 5917
_reflns_number_total 6316
_reflns_threshold_expression 'I > 2\s(I)'
_cod_data_source_file d3dt00128h2.cif
_cod_data_source_block snskrull1
_cod_database_code 7712894
_shelx_shelxl_version_number 2018/3
_shelx_space_group_comment
;
The symmetry employed for this shelxl refinement is uniquely defined
by the following loop, which should always be used as a source of
symmetry information in preference to the above space-group names.
They are only intended as comments.
;
_reflns_odcompleteness_completeness 99.77
_reflns_odcompleteness_iscentric 1
_reflns_odcompleteness_theta 26.32
_olex2_refinement_description
;
1. Fixed Uiso
 At 1.2 times of:
  All C(H) groups, All N(H) groups
 At 1.5 times of:
  All C(H,H,H) groups, All C(H,H,H,H,H,H) groups, All O(H,H) groups
2. Restrained distances
 S0AA-O00T
 1.89 with sigma of 0.02
 S0AA-C1AA
 1.5 with sigma of 0.02
3. Others
 Sof(H1AD)=Sof(H1AE)=Sof(H1AF)=Sof(S1A)=Sof(C5AB)=1-FVAR(1)
 Sof(S0AA)=Sof(H1AA)=Sof(H1AB)=Sof(H1AC)=Sof(C5AA)=FVAR(1)
 Fixed Sof: O01A(0.5) O01C(0.35) O2AA(0.5) O3AA(0.65)
4.a Free rotating group:
 O007(H00A,H00B), O00C(H00C,H00D)
4.b Me refined with riding coordinates:
 C1AA(H1AA,H1AB,H1AC), C1AA(H1AD,H1AE,H1AF)
4.c Aromatic/amide H refined with riding coordinates:
 N6(H6), N5(H5), C24(H24), C16(H16), C11(H11), C15(H15), C17(H17), C10(H10),
 C9(H9), C22(H22), C2(H2), C18(H18), C23(H23), C3(H3), C5(H5A), C4(H4)
4.d Idealised Me refined as rotating group:
 C26(H26A,H26B,H26C), C25(H25A,H25B,H25C), C5AA(H5AA,H5AB,H5AC)
;
_olex2_date_sample_data_collection 2019-01-22
_olex2_exptl_crystal_mounting_method Manually
_olex2_submission_original_sample_id Ru_LL_1
_olex2_submission_special_instructions 'No special instructions were received'
_oxdiff_exptl_absorpt_empirical_details
;
Empirical correction (ABSPACK) includes:
- Absorption correction using spherical harmonics
- Frame scaling
;
_oxdiff_exptl_absorpt_empirical_full_max 1.460
_oxdiff_exptl_absorpt_empirical_full_min 0.544

loop_
_space_group_symop_operation_xyz
'x, y, z'
'-x, -y, -z'

loop_
_atom_site_label
_atom_site_type_symbol
_atom_site_fract_x
_atom_site_fract_y
_atom_site_fract_z
_atom_site_U_iso_or_equiv
_atom_site_adp_type
_atom_site_occupancy
_atom_site_site_symmetry_order
_atom_site_calc_flag
_atom_site_refinement_flags_posn
_atom_site_refinement_flags_adp
_atom_site_refinement_flags_occupancy
_atom_site_disorder_assembly
_atom_site_disorder_group
Ru1 Ru 0.76206(2) 0.64444(2) 0.71447(2) 0.02689(10) Uani 1 1 d . . . . .
S1 S 0.79363(7) 0.58606(6) 0.86285(5) 0.03089(17) Uani 1 1 d . . . . .
Cl00 Cl 0.67985(14) 0.16802(10) 0.93080(9) 0.0717(3) Uani 1 1 d . . . . .
O1 O 0.7290(2) 0.71151(18) 0.57548(15) 0.0371(5) Uani 1 1 d . . . . .
N4 N 0.6775(2) 0.8106(2) 0.72404(18) 0.0308(5) Uani 1 1 d . . . . .
O3 O 0.8424(3) 0.6633(2) 0.89715(18) 0.0475(6) Uani 1 1 d . . . . .
O007 O 0.6333(3) 0.5941(2) 0.4828(2) 0.0567(7) Uani 1 1 d . . . . .
H00A H 0.655697 0.627424 0.516822 0.085 Uiso 1 1 d G . . . .
H00B H 0.606740 0.642483 0.436561 0.085 Uiso 1 1 d G . . . .
N2 N 0.8371(2) 0.4943(2) 0.67697(17) 0.0316(5) Uani 1 1 d . . . . .
N3 N 0.5915(2) 0.5789(2) 0.74720(18) 0.0314(5) Uani 1 1 d . . . . .
N6 N 0.5060(3) 0.4402(2) 0.73840(19) 0.0357(6) Uani 1 1 d . . . . .
H6 H 0.501338 0.377713 0.727384 0.043 Uiso 1 1 calc R . . . .
N1 N 0.9625(2) 0.6517(2) 0.65802(18) 0.0347(6) Uani 1 1 d . . . . .
O00C O 0.5582(3) 0.7263(2) 0.3178(2) 0.0540(6) Uani 1 1 d . . . . .
H00C H 0.639384 0.728573 0.291438 0.081 Uiso 1 1 d G . . . .
H00D H 0.514412 0.792550 0.321638 0.081 Uiso 1 1 d G . . . .
N5 N 1.1634(3) 0.5631(3) 0.59258(19) 0.0435(7) Uani 1 1 d . . . . .
H5 H 1.225917 0.511120 0.570731 0.052 Uiso 1 1 calc R . . . .
C14 C 0.4003(3) 0.5195(3) 0.7756(2) 0.0343(6) Uani 1 1 d . . . . .
C21 C 0.6380(3) 0.8728(3) 0.6433(2) 0.0394(7) Uani 1 1 d . . . . .
C8 C 0.9683(3) 0.4669(3) 0.6362(2) 0.0359(7) Uani 1 1 d . . . . .
C7 C 1.0341(3) 0.5572(3) 0.6294(2) 0.0359(7) Uani 1 1 d . . . . .
C19 C 0.4550(3) 0.6063(3) 0.7806(2) 0.0311(6) Uani 1 1 d . . . . .
S0AA S 1.1185(3) 0.2111(2) 0.8534(3) 0.1229(17) Uani 0.550(5) 1 d D . P A 1
C12 C 0.7537(3) 0.4282(2) 0.6824(2) 0.0333(6) Uani 1 1 d . . . . .
C13 C 0.6162(3) 0.4792(2) 0.7229(2) 0.0321(6) Uani 1 1 d . . . . .
O2 O 0.6377(4) 0.8663(3) 0.4858(2) 0.0932(13) Uani 1 1 d . . . . .
C24 C 0.6504(3) 0.8630(3) 0.7969(2) 0.0408(7) Uani 1 1 d . . . . .
H24 H 0.675660 0.823885 0.853630 0.049 Uiso 1 1 calc R . . . .
C16 C 0.1861(3) 0.6159(3) 0.8388(3) 0.0449(8) Uani 1 1 d . . . . .
H16 H 0.094567 0.621343 0.858786 0.054 Uiso 1 1 calc R . . . .
C20 C 0.6692(4) 0.8154(3) 0.5604(3) 0.0473(8) Uani 1 1 d . . . . .
C1 C 1.0500(3) 0.7230(3) 0.6377(2) 0.0407(7) Uani 1 1 d . . . . .
C11 C 0.8008(4) 0.3277(3) 0.6506(2) 0.0440(8) Uani 1 1 d . . . . .
H11 H 0.743300 0.281612 0.654810 0.053 Uiso 1 1 calc R . . . .
O00T O 1.1887(4) 0.2851(3) 0.7823(3) 0.0906(11) Uani 1 1 d D . . . .
C15 C 0.2643(3) 0.5223(3) 0.8049(2) 0.0422(8) Uani 1 1 d . . . . .
H15 H 0.228258 0.464069 0.801748 0.051 Uiso 1 1 calc R . . . .
N7 N 0.5469(4) 1.0363(3) 0.7109(3) 0.0615(9) Uani 1 1 d . . . . .
C26 C 0.6494(3) 0.5512(4) 0.9512(2) 0.0523(9) Uani 1 1 d . . . . .
H26A H 0.579248 0.616653 0.952016 0.078 Uiso 1 1 calc GR . . . .
H26B H 0.668982 0.525316 1.013591 0.078 Uiso 1 1 calc GR . . . .
H26C H 0.622038 0.492693 0.935765 0.078 Uiso 1 1 calc GR . . . .
O00X O 0.6139(5) 0.1978(3) 0.8440(3) 0.1093(16) Uani 1 1 d . . . . .
C17 C 0.2404(3) 0.7027(3) 0.8440(3) 0.0453(8) Uani 1 1 d . . . . .
H17 H 0.184004 0.764551 0.867239 0.054 Uiso 1 1 calc R . . . .
C10 C 0.9362(4) 0.2977(3) 0.6122(3) 0.0501(9) Uani 1 1 d . . . . .
H10 H 0.970283 0.229902 0.591431 0.060 Uiso 1 1 calc R . . . .
C9 C 1.0206(4) 0.3667(3) 0.6044(2) 0.0460(8) Uani 1 1 d . . . . .
H9 H 1.111144 0.346486 0.578251 0.055 Uiso 1 1 calc R . . . .
C6 C 1.1764(3) 0.6670(3) 0.5965(2) 0.0449(8) Uani 1 1 d . . . . .
C22 C 0.5733(4) 0.9834(3) 0.6387(3) 0.0558(10) Uani 1 1 d . . . . .
H22 H 0.546720 1.023036 0.582590 0.067 Uiso 1 1 calc R . . . .
C2 C 1.0296(4) 0.8321(3) 0.6518(3) 0.0550(9) Uani 1 1 d . . . . .
H2 H 0.945686 0.869985 0.678563 0.066 Uiso 1 1 calc R . . . .
C18 C 0.3747(3) 0.6999(3) 0.8158(2) 0.0395(7) Uani 1 1 d . . . . .
H18 H 0.410314 0.757835 0.820140 0.047 Uiso 1 1 calc R . . . .
C23 C 0.5857(4) 0.9744(3) 0.7895(3) 0.0553(10) Uani 1 1 d . . . . .
H23 H 0.568418 1.007672 0.842019 0.066 Uiso 1 1 calc R . . . .
C25 C 0.9033(4) 0.4531(3) 0.8805(3) 0.0473(8) Uani 1 1 d . . . . .
H25A H 0.866083 0.396474 0.871115 0.071 Uiso 1 1 calc GR . . . .
H25B H 0.915630 0.434164 0.944926 0.071 Uiso 1 1 calc GR . . . .
H25C H 0.987395 0.457102 0.834958 0.071 Uiso 1 1 calc GR . . . .
C3 C 1.1384(5) 0.8815(4) 0.6245(4) 0.0729(13) Uani 1 1 d . . . . .
H3 H 1.128132 0.954320 0.632876 0.087 Uiso 1 1 calc R . . . .
C5 C 1.2873(4) 0.7179(4) 0.5696(3) 0.0643(12) Uani 1 1 d . . . . .
H5A H 1.371785 0.680695 0.543026 0.077 Uiso 1 1 calc R . . . .
C4 C 1.2651(5) 0.8238(5) 0.5843(4) 0.0760(14) Uani 1 1 d . . . . .
H4 H 1.336606 0.859804 0.567005 0.091 Uiso 1 1 calc R . . . .
O01A O 0.704(2) 0.0445(7) 0.9340(12) 0.166(8) Uani 0.5 1 d . . P B 1
O01B O 0.7594(7) 0.1361(4) 1.0100(4) 0.152(3) Uani 1 1 d . . . . .
O01C O 0.6344(16) 0.2907(10) 0.9370(13) 0.102(5) Uani 0.35 1 d . . P B 1
O0AA O 0.5583(9) 0.1960(10) 1.0072(7) 0.271(5) Uani 1 1 d . . . B 2
O4AA O 0.8041(7) 0.1336(15) 0.8628(7) 0.313(8) Uani 1 1 d . . . C 2
C1AA C 1.147(2) 0.1727(8) 0.9565(8) 0.341(13) Uani 1 1 d D . . . .
H1AA H 1.090455 0.121764 0.996898 0.512 Uiso 0.550(5) 1 calc R . P A 1
H1AB H 1.238222 0.135351 0.951428 0.512 Uiso 0.550(5) 1 calc R . P A 1
H1AC H 1.130009 0.237422 0.984241 0.512 Uiso 0.550(5) 1 calc R . P A 1
H1AD H 1.185777 0.222146 0.974591 0.512 Uiso 0.450(5) 1 calc R . P A 2
H1AE H 1.055180 0.204987 0.958536 0.512 Uiso 0.450(5) 1 calc R . P A 2
H1AF H 1.154289 0.100998 1.000616 0.512 Uiso 0.450(5) 1 calc R . P A 2
O2AA O 0.6182(14) 0.0632(10) 0.9727(7) 0.119(5) Uani 0.5 1 d . . P B 2
O3AA O 0.7215(17) 0.2811(10) 0.8932(9) 0.191(7) Uani 0.65 1 d . . P B 2
C5AA C 1.150(4) 0.088(2) 0.813(3) 0.188(18) Uani 0.550(5) 1 d . . P A 1
H5AA H 1.067309 0.069624 0.815650 0.282 Uiso 1 1 calc GR . . A .
H5AB H 1.197181 0.027769 0.853395 0.282 Uiso 1 1 calc GR . . A .
H5AC H 1.202310 0.097373 0.747742 0.282 Uiso 1 1 calc GR . . A .
S1A S 1.2162(3) 0.1575(2) 0.8599(2) 0.0714(11) Uani 0.450(5) 1 d . . P A 2
C5AB C 1.162(5) 0.073(2) 0.816(2) 0.120(12) Uani 0.450(5) 1 d . . P A 2

loop_
_atom_site_aniso_label
_atom_site_aniso_U_11
_atom_site_aniso_U_22
_atom_site_aniso_U_33
_atom_site_aniso_U_23
_atom_site_aniso_U_13
_atom_site_aniso_U_12
Ru1 0.02297(14) 0.02684(15) 0.02914(15) -0.00758(10) -0.00496(10) -0.00174(9)
S1 0.0261(3) 0.0336(4) 0.0315(4) -0.0056(3) -0.0074(3) -0.0042(3)
Cl00 0.0988(9) 0.0587(6) 0.0674(7) -0.0123(5) -0.0279(6) -0.0240(6)
O1 0.0392(12) 0.0369(12) 0.0320(11) -0.0113(9) -0.0107(9) 0.0045(9)
N4 0.0273(12) 0.0304(12) 0.0354(13) -0.0078(10) -0.0072(10) -0.0062(10)
O3 0.0522(14) 0.0486(14) 0.0509(14) -0.0136(11) -0.0222(11) -0.0110(11)
O007 0.0473(15) 0.0632(17) 0.0604(17) -0.0259(14) -0.0117(13) -0.0005(13)
N2 0.0292(12) 0.0312(12) 0.0301(12) -0.0089(10) -0.0062(10) 0.0025(10)
N3 0.0274(12) 0.0306(13) 0.0349(13) -0.0089(10) -0.0054(10) -0.0041(10)
N6 0.0382(14) 0.0322(13) 0.0413(14) -0.0114(11) -0.0117(11) -0.0083(11)
N1 0.0278(12) 0.0379(14) 0.0329(13) -0.0036(11) -0.0042(10) -0.0045(11)
O00C 0.0626(16) 0.0341(12) 0.0721(18) -0.0165(12) -0.0265(15) -0.0039(11)
N5 0.0261(13) 0.0607(18) 0.0336(14) -0.0070(13) -0.0027(11) 0.0006(12)
C14 0.0353(16) 0.0370(16) 0.0340(15) -0.0071(13) -0.0137(13) -0.0071(13)
C21 0.0413(17) 0.0329(16) 0.0410(17) -0.0050(13) -0.0147(14) 0.0002(13)
C8 0.0323(15) 0.0404(17) 0.0276(14) -0.0077(13) -0.0051(12) 0.0034(13)
C7 0.0276(14) 0.0447(17) 0.0275(14) -0.0049(13) -0.0049(12) 0.0018(13)
C19 0.0270(14) 0.0366(15) 0.0311(14) -0.0077(12) -0.0088(11) -0.0061(12)
S0AA 0.072(2) 0.0534(15) 0.190(4) -0.0008(17) 0.0130(19) 0.0015(14)
C12 0.0367(16) 0.0317(15) 0.0304(15) -0.0079(12) -0.0093(12) -0.0021(12)
C13 0.0343(15) 0.0300(14) 0.0337(15) -0.0091(12) -0.0097(12) -0.0048(12)
O2 0.146(3) 0.070(2) 0.0555(18) -0.0204(16) -0.058(2) 0.039(2)
C24 0.0482(19) 0.0352(16) 0.0436(18) -0.0142(14) -0.0151(15) -0.0052(14)
C16 0.0283(16) 0.061(2) 0.0467(19) -0.0119(16) -0.0098(14) -0.0099(15)
C20 0.054(2) 0.0459(19) 0.0390(18) -0.0104(15) -0.0180(16) 0.0041(16)
C1 0.0312(16) 0.0518(19) 0.0366(16) 0.0004(14) -0.0085(13) -0.0137(14)
C11 0.055(2) 0.0330(16) 0.0427(18) -0.0127(14) -0.0112(16) -0.0022(15)
O00T 0.076(2) 0.074(2) 0.118(3) -0.027(2) -0.012(2) -0.0161(18)
C15 0.0367(17) 0.051(2) 0.0444(18) -0.0065(15) -0.0149(14) -0.0160(15)
N7 0.080(2) 0.0339(16) 0.071(2) -0.0178(15) -0.0302(19) 0.0075(15)
C26 0.0364(18) 0.075(3) 0.0364(18) -0.0017(17) -0.0025(14) -0.0127(17)
O00X 0.173(4) 0.061(2) 0.133(3) 0.004(2) -0.114(3) -0.026(2)
C17 0.0317(16) 0.052(2) 0.051(2) -0.0182(16) -0.0100(14) 0.0014(14)
C10 0.061(2) 0.0372(18) 0.0444(19) -0.0178(15) -0.0071(17) 0.0072(16)
C9 0.0418(18) 0.0453(19) 0.0376(17) -0.0116(15) -0.0028(14) 0.0092(15)
C6 0.0340(17) 0.062(2) 0.0323(16) -0.0010(15) -0.0064(13) -0.0104(15)
C22 0.074(3) 0.0354(18) 0.056(2) -0.0081(16) -0.029(2) 0.0059(17)
C2 0.045(2) 0.053(2) 0.066(2) -0.0036(18) -0.0139(18) -0.0157(17)
C18 0.0314(16) 0.0408(17) 0.0471(18) -0.0125(14) -0.0089(14) -0.0059(13)
C23 0.074(3) 0.0385(19) 0.061(2) -0.0220(17) -0.025(2) -0.0029(18)
C25 0.0449(19) 0.0432(19) 0.050(2) -0.0059(16) -0.0195(16) 0.0023(15)
C3 0.071(3) 0.069(3) 0.087(3) -0.004(2) -0.022(3) -0.036(2)
C5 0.037(2) 0.098(4) 0.051(2) -0.003(2) -0.0028(17) -0.023(2)
C4 0.059(3) 0.098(4) 0.075(3) -0.003(3) -0.009(2) -0.046(3)
O01A 0.33(2) 0.029(4) 0.201(14) -0.041(6) -0.221(15) 0.051(7)
O01B 0.251(7) 0.105(3) 0.159(5) -0.016(3) -0.157(5) -0.027(4)
O01C 0.129(12) 0.039(6) 0.152(15) -0.057(9) -0.043(10) 0.010(7)
O0AA 0.202(8) 0.301(12) 0.199(8) -0.075(8) 0.118(7) -0.028(8)
O4AA 0.102(5) 0.58(2) 0.177(8) -0.138(11) 0.005(5) 0.086(9)
C1AA 0.78(4) 0.093(6) 0.151(9) -0.017(6) -0.240(17) 0.041(13)
O2AA 0.205(13) 0.120(10) 0.060(5) 0.028(6) -0.029(6) -0.132(10)
O3AA 0.369(18) 0.139(8) 0.158(10) 0.083(7) -0.166(11) -0.208(12)
C5AA 0.15(2) 0.10(2) 0.34(4) -0.05(2) -0.09(3) -0.032(17)
S1A 0.0597(19) 0.0526(16) 0.095(2) -0.0126(13) -0.0186(14) -0.0020(13)
C5AB 0.20(3) 0.041(8) 0.134(18) -0.031(10) -0.071(19) -0.002(12)

loop_
_atom_type_symbol
_atom_type_description
_atom_type_scat_dispersion_real
_atom_type_scat_dispersion_imag
_atom_type_scat_source
C C 0.0033 0.0016 'International Tables Vol C Tables 4.2.6.8 and 6.1.1.4'
H H 0.0000 0.0000 'International Tables Vol C Tables 4.2.6.8 and 6.1.1.4'
Cl Cl 0.1484 0.1585 'International Tables Vol C Tables 4.2.6.8 and 6.1.1.4'
N N 0.0061 0.0033 'International Tables Vol C Tables 4.2.6.8 and 6.1.1.4'
O O 0.0106 0.0060 'International Tables Vol C Tables 4.2.6.8 and 6.1.1.4'
Ru Ru -1.2594 0.8363 'International Tables Vol C Tables 4.2.6.8 and 6.1.1.4'
S S 0.1246 0.1234 'International Tables Vol C Tables 4.2.6.8 and 6.1.1.4'

loop_
_geom_angle_atom_site_label_1
_geom_angle_atom_site_label_2
_geom_angle_atom_site_label_3
_geom_angle
_geom_angle_site_symmetry_1
_geom_angle_site_symmetry_3
_geom_angle_publ_flag
O1 Ru1 S1 175.92(6) . . ?
N4 Ru1 S1 96.71(7) . . ?
N4 Ru1 O1 79.29(9) . . ?
N4 Ru1 N3 100.06(9) . . ?
N4 Ru1 N1 101.83(10) . . ?
N2 Ru1 S1 95.47(7) . . ?
N2 Ru1 O1 88.54(9) . . ?
N2 Ru1 N4 167.82(10) . . ?
N2 Ru1 N3 78.57(10) . . ?
N2 Ru1 N1 78.30(10) . . ?
N3 Ru1 S1 94.90(7) . . ?
N3 Ru1 O1 86.62(9) . . ?
N3 Ru1 N1 156.63(10) . . ?
N1 Ru1 S1 90.60(7) . . ?
N1 Ru1 O1 89.47(9) . . ?
O3 S1 Ru1 116.03(11) . . ?
O3 S1 C26 107.24(18) . . ?
O3 S1 C25 106.46(16) . . ?
C26 S1 Ru1 112.99(12) . . ?
C26 S1 C25 99.02(19) . . ?
C25 S1 Ru1 113.53(13) . . ?
O01A Cl00 O00X 91.9(4) . . ?
O01A Cl00 O01B 86.8(4) . . ?
O01A Cl00 O01C 171.1(11) . . ?
O01B Cl00 O00X 174.2(4) . . ?
O01C Cl00 O00X 87.3(7) . . ?
O01C Cl00 O01B 94.9(7) . . ?
O0AA Cl00 O00X 98.4(5) . . ?
O0AA Cl00 O01B 87.3(5) . . ?
O0AA Cl00 O2AA 72.2(6) . . ?
O0AA Cl00 O3AA 100.7(8) . . ?
O4AA Cl00 O00X 86.2(4) . . ?
O4AA Cl00 O01B 88.1(5) . . ?
O4AA Cl00 O0AA 174.8(7) . . ?
O4AA Cl00 O2AA 105.7(8) . . ?
O4AA Cl00 O3AA 81.7(9) . . ?
O2AA Cl00 O00X 90.1(5) . . ?
O2AA Cl00 O01B 92.2(5) . . ?
O3AA Cl00 O00X 87.3(4) . . ?
O3AA Cl00 O01B 91.1(4) . . ?
O3AA Cl00 O2AA 172.0(9) . . ?
C20 O1 Ru1 115.5(2) . . ?
C21 N4 Ru1 112.8(2) . . ?
C24 N4 Ru1 130.8(2) . . ?
C24 N4 C21 116.3(3) . . ?
H00A O007 H00B 109.3 . . ?
C8 N2 Ru1 119.6(2) . . ?
C12 N2 Ru1 119.1(2) . . ?
C12 N2 C8 120.8(3) . . ?
C19 N3 Ru1 141.6(2) . . ?
C13 N3 Ru1 112.48(19) . . ?
C13 N3 C19 105.8(2) . . ?
C14 N6 H6 126.5 . . ?
C13 N6 H6 126.5 . . ?
C13 N6 C14 107.0(2) . . ?
C7 N1 Ru1 112.2(2) . . ?
C7 N1 C1 106.2(3) . . ?
C1 N1 Ru1 141.5(2) . . ?
H00C O00C H00D 109.5 . . ?
C7 N5 H5 126.4 . . ?
C7 N5 C6 107.3(3) . . ?
C6 N5 H5 126.4 . . ?
N6 C14 C19 106.2(3) . . ?
N6 C14 C15 131.7(3) . . ?
C15 C14 C19 122.0(3) . . ?
N4 C21 C20 116.9(3) . . ?
N4 C21 C22 120.9(3) . . ?
C22 C21 C20 122.3(3) . . ?
N2 C8 C7 110.2(3) . . ?
N2 C8 C9 120.4(3) . . ?
C9 C8 C7 129.3(3) . . ?
N1 C7 N5 111.7(3) . . ?
N1 C7 C8 119.6(3) . . ?
N5 C7 C8 128.6(3) . . ?
N3 C19 C14 108.4(3) . . ?
N3 C19 C18 130.7(3) . . ?
C18 C19 C14 120.9(3) . . ?
O00T S0AA C1AA 120.0(8) . . ?
O00T S0AA C5AA 107.8(13) . . ?
C1AA S0AA C5AA 104.7(12) . . ?
N2 C12 C13 110.8(3) . . ?
N2 C12 C11 120.9(3) . . ?
C11 C12 C13 128.3(3) . . ?
N3 C13 C12 118.8(3) . . ?
N6 C13 N3 112.6(3) . . ?
N6 C13 C12 128.6(3) . . ?
N4 C24 H24 119.4 . . ?
N4 C24 C23 121.2(3) . . ?
C23 C24 H24 119.4 . . ?
C15 C16 H16 119.1 . . ?
C15 C16 C17 121.7(3) . . ?
C17 C16 H16 119.1 . . ?
O1 C20 C21 115.3(3) . . ?
O2 C20 O1 124.4(3) . . ?
O2 C20 C21 120.3(3) . . ?
N1 C1 C6 108.0(3) . . ?
N1 C1 C2 131.0(3) . . ?
C2 C1 C6 121.0(3) . . ?
C12 C11 H11 121.0 . . ?
C12 C11 C10 118.0(3) . . ?
C10 C11 H11 121.0 . . ?
C14 C15 H15 121.8 . . ?
C16 C15 C14 116.4(3) . . ?
C16 C15 H15 121.8 . . ?
C23 N7 C22 115.4(3) . . ?
S1 C26 H26A 109.5 . . ?
S1 C26 H26B 109.5 . . ?
S1 C26 H26C 109.5 . . ?
H26A C26 H26B 109.5 . . ?
H26A C26 H26C 109.5 . . ?
H26B C26 H26C 109.5 . . ?
C16 C17 H17 118.9 . . ?
C18 C17 C16 122.1(3) . . ?
C18 C17 H17 118.9 . . ?
C11 C10 H10 119.6 . . ?
C9 C10 C11 120.9(3) . . ?
C9 C10 H10 119.6 . . ?
C8 C9 H9 120.6 . . ?
C10 C9 C8 118.8(3) . . ?
C10 C9 H9 120.6 . . ?
N5 C6 C1 106.8(3) . . ?
N5 C6 C5 132.0(4) . . ?
C1 C6 C5 121.3(4) . . ?
C21 C22 H22 118.5 . . ?
N7 C22 C21 123.1(3) . . ?
N7 C22 H22 118.5 . . ?
C1 C2 H2 121.3 . . ?
C3 C2 C1 117.3(4) . . ?
C3 C2 H2 121.3 . . ?
C19 C18 H18 121.6 . . ?
C17 C18 C19 116.8(3) . . ?
C17 C18 H18 121.6 . . ?
C24 C23 H23 118.4 . . ?
N7 C23 C24 123.2(3) . . ?
N7 C23 H23 118.4 . . ?
S1 C25 H25A 109.5 . . ?
S1 C25 H25B 109.5 . . ?
S1 C25 H25C 109.5 . . ?
H25A C25 H25B 109.5 . . ?
H25A C25 H25C 109.5 . . ?
H25B C25 H25C 109.5 . . ?
C2 C3 H3 119.5 . . ?
C2 C3 C4 121.1(5) . . ?
C4 C3 H3 119.5 . . ?
C6 C5 H5A 121.7 . . ?
C4 C5 C6 116.7(4) . . ?
C4 C5 H5A 121.7 . . ?
C3 C4 H4 118.7 . . ?
C5 C4 C3 122.7(4) . . ?
C5 C4 H4 118.7 . . ?
Cl00 O0AA O2AA 54.9(4) . . ?
S0AA C1AA H1AA 109.5 . . ?
S0AA C1AA H1AB 109.5 . . ?
S0AA C1AA H1AC 109.5 . . ?
H1AA C1AA H1AB 109.5 . . ?
H1AA C1AA H1AC 109.5 . . ?
H1AB C1AA H1AC 109.5 . . ?
H1AD C1AA H1AE 109.5 . . ?
H1AD C1AA H1AF 109.5 . . ?
H1AE C1AA H1AF 109.5 . . ?
S1A C1AA H1AD 109.5 . . ?
S1A C1AA H1AE 109.5 . . ?
S1A C1AA H1AF 109.5 . . ?
Cl00 O2AA O0AA 52.9(4) . . ?
S0AA C5AA H5AA 109.5 . . ?
S0AA C5AA H5AB 109.5 . . ?
S0AA C5AA H5AC 109.5 . . ?
H5AA C5AA H5AB 109.5 . . ?
H5AA C5AA H5AC 109.5 . . ?
H5AB C5AA H5AC 109.5 . . ?
C1AA S1A O00T 107.9(4) . . ?
C1AA S1A C5AB 116.0(16) . . ?
C5AB S1A O00T 102.9(11) . . ?

loop_
_geom_bond_atom_site_label_1
_geom_bond_atom_site_label_2
_geom_bond_distance
_geom_bond_site_symmetry_2
_geom_bond_publ_flag
Ru1 S1 2.2204(8) . ?
Ru1 O1 2.102(2) . ?
Ru1 N4 2.073(2) . ?
Ru1 N2 2.005(2) . ?
Ru1 N3 2.081(2) . ?
Ru1 N1 2.087(2) . ?
S1 O3 1.471(2) . ?
S1 C26 1.779(3) . ?
S1 C25 1.779(3) . ?
Cl00 O00X 1.561(3) . ?
Cl00 O01A 1.495(8) . ?
Cl00 O01B 1.558(4) . ?
Cl00 O01C 1.510(10) . ?
Cl00 O0AA 1.488(6) . ?
Cl00 O4AA 1.459(6) . ?
Cl00 O2AA 1.527(7) . ?
Cl00 O3AA 1.514(7) . ?
O1 C20 1.287(4) . ?
N4 C21 1.359(4) . ?
N4 C24 1.334(4) . ?
O007 H00A 0.8506 . ?
O007 H00B 0.8495 . ?
N2 C8 1.353(4) . ?
N2 C12 1.346(4) . ?
N3 C19 1.385(4) . ?
N3 C13 1.334(4) . ?
N6 H6 0.8600 . ?
N6 C14 1.387(4) . ?
N6 C13 1.334(4) . ?
N1 C7 1.335(4) . ?
N1 C1 1.381(4) . ?
O00C H00C 0.8499 . ?
O00C H00D 0.8501 . ?
N5 H5 0.8600 . ?
N5 C7 1.349(4) . ?
N5 C6 1.367(5) . ?
C14 C19 1.395(4) . ?
C14 C15 1.391(4) . ?
C21 C20 1.500(5) . ?
C21 C22 1.375(5) . ?
C8 C7 1.455(5) . ?
C8 C9 1.385(5) . ?
C19 C18 1.391(4) . ?
S0AA O00T 1.384(5) . ?
S0AA C1AA 1.570(9) . ?
S0AA C5AA 1.73(3) . ?
C12 C13 1.465(4) . ?
C12 C11 1.386(4) . ?
O2 C20 1.214(4) . ?
C24 H24 0.9300 . ?
C24 C23 1.382(5) . ?
C16 H16 0.9300 . ?
C16 C15 1.377(5) . ?
C16 C17 1.394(5) . ?
C1 C6 1.399(5) . ?
C1 C2 1.394(5) . ?
C11 H11 0.9300 . ?
C11 C10 1.389(5) . ?
O00T S1A 1.716(5) . ?
C15 H15 0.9300 . ?
N7 C22 1.331(5) . ?
N7 C23 1.328(5) . ?
C26 H26A 0.9600 . ?
C26 H26B 0.9600 . ?
C26 H26C 0.9600 . ?
C17 H17 0.9300 . ?
C17 C18 1.374(5) . ?
C10 H10 0.9300 . ?
C10 C9 1.372(6) . ?
C9 H9 0.9300 . ?
C6 C5 1.404(5) . ?
C22 H22 0.9300 . ?
C2 H2 0.9300 . ?
C2 C3 1.372(6) . ?
C18 H18 0.9300 . ?
C23 H23 0.9300 . ?
C25 H25A 0.9600 . ?
C25 H25B 0.9600 . ?
C25 H25C 0.9600 . ?
C3 H3 0.9300 . ?
C3 C4 1.406(7) . ?
C5 H5A 0.9300 . ?
C5 C4 1.355(7) . ?
C4 H4 0.9300 . ?
O0AA O2AA 1.778(15) . ?
C1AA H1AA 0.9600 . ?
C1AA H1AB 0.9600 . ?
C1AA H1AC 0.9600 . ?
C1AA H1AD 0.9600 . ?
C1AA H1AE 0.9600 . ?
C1AA H1AF 0.9600 . ?
C1AA S1A 1.443(13) . ?
C5AA H5AA 0.9600 . ?
C5AA H5AB 0.9600 . ?
C5AA H5AC 0.9600 . ?
S1A C5AB 1.67(3) . ?

loop_
_geom_torsion_atom_site_label_1
_geom_torsion_atom_site_label_2
_geom_torsion_atom_site_label_3
_geom_torsion_atom_site_label_4
_geom_torsion
_geom_torsion_site_symmetry_1
_geom_torsion_site_symmetry_2
_geom_torsion_site_symmetry_3
_geom_torsion_site_symmetry_4
_geom_torsion_publ_flag
Ru1 O1 C20 C21 2.4(4) . . . . ?
Ru1 O1 C20 O2 -177.1(4) . . . . ?
Ru1 N4 C21 C20 -3.9(4) . . . . ?
Ru1 N4 C21 C22 176.5(3) . . . . ?
Ru1 N4 C24 C23 -176.1(3) . . . . ?
Ru1 N2 C8 C7 1.5(3) . . . . ?
Ru1 N2 C8 C9 -176.0(2) . . . . ?
Ru1 N2 C12 C13 -3.8(3) . . . . ?
Ru1 N2 C12 C11 175.3(2) . . . . ?
Ru1 N3 C19 C14 174.3(2) . . . . ?
Ru1 N3 C19 C18 -6.4(6) . . . . ?
Ru1 N3 C13 N6 -176.2(2) . . . . ?
Ru1 N3 C13 C12 2.6(3) . . . . ?
Ru1 N1 C7 N5 179.7(2) . . . . ?
Ru1 N1 C7 C8 2.5(3) . . . . ?
Ru1 N1 C1 C6 -178.9(2) . . . . ?
Ru1 N1 C1 C2 1.1(6) . . . . ?
N4 C21 C20 O1 1.0(5) . . . . ?
N4 C21 C20 O2 -179.5(4) . . . . ?
N4 C21 C22 N7 0.9(6) . . . . ?
N4 C24 C23 N7 -0.3(6) . . . . ?
N2 C8 C7 N1 -2.6(4) . . . . ?
N2 C8 C7 N5 -179.3(3) . . . . ?
N2 C8 C9 C10 2.1(5) . . . . ?
N2 C12 C13 N3 0.6(4) . . . . ?
N2 C12 C13 N6 179.1(3) . . . . ?
N2 C12 C11 C10 -0.6(5) . . . . ?
N3 C19 C18 C17 -179.9(3) . . . . ?
N6 C14 C19 N3 -0.2(3) . . . . ?
N6 C14 C19 C18 -179.6(3) . . . . ?
N6 C14 C15 C16 -179.9(3) . . . . ?
N1 C1 C6 N5 0.0(4) . . . . ?
N1 C1 C6 C5 -178.8(3) . . . . ?
N1 C1 C2 C3 179.4(4) . . . . ?
N5 C6 C5 C4 -179.4(4) . . . . ?
C14 N6 C13 N3 0.0(3) . . . . ?
C14 N6 C13 C12 -178.6(3) . . . . ?
C14 C19 C18 C17 -0.7(5) . . . . ?
C21 N4 C24 C23 0.1(5) . . . . ?
C8 N2 C12 C13 -176.0(3) . . . . ?
C8 N2 C12 C11 3.1(4) . . . . ?
C7 N1 C1 C6 -0.4(3) . . . . ?
C7 N1 C1 C2 179.6(4) . . . . ?
C7 N5 C6 C1 0.4(4) . . . . ?
C7 N5 C6 C5 179.0(4) . . . . ?
C7 C8 C9 C10 -174.9(3) . . . . ?
C19 N3 C13 N6 -0.1(3) . . . . ?
C19 N3 C13 C12 178.6(3) . . . . ?
C19 C14 C15 C16 0.3(5) . . . . ?
C12 N2 C8 C7 173.6(3) . . . . ?
C12 N2 C8 C9 -3.8(4) . . . . ?
C12 C11 C10 C9 -1.2(5) . . . . ?
C13 N3 C19 C14 0.2(3) . . . . ?
C13 N3 C19 C18 179.5(3) . . . . ?
C13 N6 C14 C19 0.1(3) . . . . ?
C13 N6 C14 C15 -179.7(3) . . . . ?
C13 C12 C11 C10 178.3(3) . . . . ?
C24 N4 C21 C20 179.3(3) . . . . ?
C24 N4 C21 C22 -0.4(5) . . . . ?
C16 C17 C18 C19 0.7(5) . . . . ?
C20 C21 C22 N7 -178.8(4) . . . . ?
C1 N1 C7 N5 0.7(3) . . . . ?
C1 N1 C7 C8 -176.6(3) . . . . ?
C1 C6 C5 C4 -0.9(6) . . . . ?
C1 C2 C3 C4 -0.1(7) . . . . ?
C11 C12 C13 N3 -178.4(3) . . . . ?
C11 C12 C13 N6 0.1(5) . . . . ?
C11 C10 C9 C8 0.4(5) . . . . ?
C15 C14 C19 N3 179.6(3) . . . . ?
C15 C14 C19 C18 0.2(5) . . . . ?
C15 C16 C17 C18 -0.1(6) . . . . ?
O00X Cl00 O0AA O2AA 87.3(5) . . . . ?
O00X Cl00 O2AA O0AA -98.8(6) . . . . ?
C17 C16 C15 C14 -0.4(5) . . . . ?
C9 C8 C7 N1 174.6(3) . . . . ?
C9 C8 C7 N5 -2.1(5) . . . . ?
C6 N5 C7 N1 -0.7(4) . . . . ?
C6 N5 C7 C8 176.2(3) . . . . ?
C6 C1 C2 C3 -0.6(6) . . . . ?
C6 C5 C4 C3 0.2(7) . . . . ?
C22 C21 C20 O1 -179.3(4) . . . . ?
C22 C21 C20 O2 0.2(6) . . . . ?
C22 N7 C23 C24 0.7(6) . . . . ?
C2 C1 C6 N5 180.0(3) . . . . ?
C2 C1 C6 C5 1.2(5) . . . . ?
C2 C3 C4 C5 0.4(8) . . . . ?
C23 N7 C22 C21 -1.0(7) . . . . ?
O01B Cl00 O0AA O2AA -93.2(6) . . . . ?
O01B Cl00 O2AA O0AA 86.5(6) . . . . ?
O4AA Cl00 O2AA O0AA 175.1(6) . . . . ?
O3AA Cl00 O0AA O2AA 176.2(6) . . . . ?
